data_7000140
loop_
_publ_author_name
'Zhang, Jie-Peng'
'Lin, Yan-Yong'
'Huang, Xiao-Chun'
'Chen, Xiao-Ming'

_publ_section_title
;
 Supramolecular isomerism within three-dimensional 3-connected nets:
 unusual synthesis and characterization of trimorphic copper(I)
 3,5-dimethyl-1,2,4-triazolate.
;
_journal_issue 22
_journal_name_full 'Dalton transactions (Cambridge, England : 2003)'
_journal_page_first 3681
_journal_page_last 3685
_journal_paper_doi 10.1039/b509615d
_journal_year 2005
_chemical_formula_sum 'C4 H6 Cu N3'
_chemical_formula_weight 159.66
_chemical_name_systematic
;
?
;
_space_group_IT_number 122
_symmetry_cell_setting tetragonal
_symmetry_space_group_name_Hall 'I -4 2bw'
_symmetry_space_group_name_H-M 'I -4 2 d'
_atom_sites_solution_hydrogens geom
_atom_sites_solution_primary direct
_atom_sites_solution_secondary difmap
_audit_creation_method SHELXL-97
_cell_angle_alpha 90.00
_cell_angle_beta 90.00
_cell_angle_gamma 90.00
_cell_formula_units_Z 8
_cell_length_a 14.0247(5)
_cell_length_b 14.0247(5)
_cell_length_c 5.2884(4)
_cell_measurement_temperature 293(2)
_cell_volume 1040.19(9)
_computing_cell_refinement SAINT
_computing_data_collection SMART
_computing_data_reduction SAINT
_computing_structure_refinement 'SHELXL-97 (Sheldrick, 1997)'
_computing_structure_solution 'SHELXS-97 (Sheldrick, 1990)'
_diffrn_ambient_temperature 293(2)
_diffrn_measured_fraction_theta_full 1.000
_diffrn_measured_fraction_theta_max 1.000
_diffrn_measurement_device_type CCD
_diffrn_measurement_method '/w scan'
_diffrn_radiation_monochromator graphite
_diffrn_radiation_source 'fine-focus sealed tube'
_diffrn_radiation_type MoK\a
_diffrn_radiation_wavelength 0.71073
_diffrn_reflns_av_R_equivalents 0.0177
_diffrn_reflns_av_sigmaI/netI 0.0168
_diffrn_reflns_limit_h_max 18
_diffrn_reflns_limit_h_min -18
_diffrn_reflns_limit_k_max 18
_diffrn_reflns_limit_k_min -18
_diffrn_reflns_limit_l_max 6
_diffrn_reflns_limit_l_min -6
_diffrn_reflns_number 4503
_diffrn_reflns_theta_full 28.00
_diffrn_reflns_theta_max 28.00
_diffrn_reflns_theta_min 2.90
_exptl_absorpt_coefficient_mu 4.067
_exptl_absorpt_correction_T_max 0.6865
_exptl_absorpt_correction_T_min 0.4968
_exptl_absorpt_correction_type multi-scan
_exptl_absorpt_process_details SADABS
_exptl_crystal_colour pale-yellow
_exptl_crystal_density_diffrn 2.039
_exptl_crystal_density_method 'not measured'
_exptl_crystal_description needle-like
_exptl_crystal_F_000 640
_exptl_crystal_size_max 0.20
_exptl_crystal_size_mid 0.15
_exptl_crystal_size_min 0.10
_refine_diff_density_max 0.462
_refine_diff_density_min -0.243
_refine_diff_density_rms 0.063
_refine_ls_abs_structure_details 'Flack H D (1983), Acta Cryst. A39, 876-881'
_refine_ls_abs_structure_Flack 0.05(3)
_refine_ls_extinction_method none
_refine_ls_goodness_of_fit_ref 1.019
_refine_ls_hydrogen_treatment constr
_refine_ls_matrix_type full
_refine_ls_number_parameters 39
_refine_ls_number_reflns 629
_refine_ls_number_restraints 0
_refine_ls_restrained_S_all 1.019
_refine_ls_R_factor_all 0.0201
_refine_ls_R_factor_gt 0.0197
_refine_ls_shift/su_max 0.000
_refine_ls_shift/su_mean 0.000
_refine_ls_structure_factor_coef Fsqd
_refine_ls_weighting_details 'calc w=1/[\s^2^(Fo^2^)+(0.0396P)^2^+1.0392P] where P=(Fo^2^+2Fc^2^)/3'
_refine_ls_weighting_scheme calc
_refine_ls_wR_factor_gt 0.0569
_refine_ls_wR_factor_ref 0.0572
_reflns_number_gt 622
_reflns_number_total 629
_reflns_threshold_expression >2sigma(I)
_cod_data_source_file b509615d.txt
_cod_data_source_block 2
_cod_original_sg_symbol_H-M I-42d
_cod_database_code 7000140

loop_
_symmetry_equiv_pos_as_xyz
'x, y, z'
'-x, -y, z'
'y, -x, -z'
'-y, x, -z'
'-x+1/2, y, -z+3/4'
'x+1/2, -y, -z+3/4'
'-y+1/2, -x, z+3/4'
'y+1/2, x, z+3/4'
'x+1/2, y+1/2, z+1/2'
'-x+1/2, -y+1/2, z+1/2'
'y+1/2, -x+1/2, -z+1/2'
'-y+1/2, x+1/2, -z+1/2'
'-x+1, y+1/2, -z+5/4'
'x+1, -y+1/2, -z+5/4'
'-y+1, -x+1/2, z+5/4'
'y+1, x+1/2, z+5/4'

loop_
_atom_site_label
_atom_site_type_symbol
_atom_site_fract_x
_atom_site_fract_y
_atom_site_fract_z
_atom_site_U_iso_or_equiv
_atom_site_adp_type
_atom_site_occupancy
_atom_site_symmetry_multiplicity
_atom_site_calc_flag
_atom_site_refinement_flags
_atom_site_disorder_assembly
_atom_site_disorder_group
C1 C 0.45676(15) 0.79771(14) 0.2801(5) 0.0203(4) Uani 1 1 d . . .
C2 C 0.48668(18) 0.86177(16) 0.4904(5) 0.0277(5) Uani 1 1 d . . .
H2A H 0.4313 0.8836 0.5801 0.042 Uiso 1 1 calc R . .
H2B H 0.5204 0.9155 0.4225 0.042 Uiso 1 1 calc R . .
H2C H 0.5276 0.8275 0.6041 0.042 Uiso 1 1 calc R . .
N1 N 0.36599(13) 0.78093(13) 0.2273(4) 0.0211(4) Uani 1 1 d . . .
N2 N 0.51715(16) 0.7500 0.1250 0.0202(5) Uani 1 2 d S . .
Cu1 Cu 0.2500 0.83515(3) 0.3750 0.02464(14) Uani 1 2 d S . .

loop_
_atom_site_aniso_label
_atom_site_aniso_U_11
_atom_site_aniso_U_22
_atom_site_aniso_U_33
_atom_site_aniso_U_23
_atom_site_aniso_U_13
_atom_site_aniso_U_12
C1 0.0199(9) 0.0152(9) 0.0256(10) -0.0021(9) 0.0013(8) -0.0002(7)
C2 0.0281(12) 0.0255(11) 0.0296(11) -0.0081(10) 0.0004(10) -0.0041(9)
N1 0.0162(8) 0.0161(7) 0.0312(10) -0.0033(7) 0.0028(8) 0.0007(6)
N2 0.0123(10) 0.0207(10) 0.0275(11) -0.0028(13) 0.000 0.000
Cu1 0.01649(19) 0.0251(2) 0.0324(2) 0.000 0.00461(17) 0.000

loop_
_atom_type_symbol
_atom_type_description
_atom_type_scat_dispersion_real
_atom_type_scat_dispersion_imag
_atom_type_scat_source
C C 0.0033 0.0016 'International Tables Vol C Tables 4.2.6.8 and 6.1.1.4'
H H 0.0000 0.0000 'International Tables Vol C Tables 4.2.6.8 and 6.1.1.4'
N N 0.0061 0.0033 'International Tables Vol C Tables 4.2.6.8 and 6.1.1.4'
Cu Cu 0.3201 1.2651 'International Tables Vol C Tables 4.2.6.8 and 6.1.1.4'

loop_
_geom_angle_atom_site_label_1
_geom_angle_atom_site_label_2
_geom_angle_atom_site_label_3
_geom_angle
_geom_angle_site_symmetry_1
_geom_angle_site_symmetry_3
_geom_angle_publ_flag
N1 C1 N2 112.65(19) . . ?
N1 C1 C2 122.4(2) . . ?
N2 C1 C2 125.0(2) . . ?
C1 C2 H2A 109.5 . . ?
C1 C2 H2B 109.5 . . ?
H2A C2 H2B 109.5 . . ?
C1 C2 H2C 109.5 . . ?
H2A C2 H2C 109.5 . . ?
H2B C2 H2C 109.5 . . ?
C1 N1 N1 106.01(13) . 14_464 ?
C1 N1 Cu1 130.19(17) . . ?
N1 N1 Cu1 123.65(6) 14_464 . ?
C1 N2 C1 102.7(2) 14_464 . ?
C1 N2 Cu1 128.66(12) 14_464 12_655 ?
C1 N2 Cu1 128.66(12) . 12_655 ?
N1 Cu1 N1 134.29(11) 5 . ?
N1 Cu1 N2 112.85(6) 5 11_465 ?
N1 Cu1 N2 112.85(6) . 11_465 ?

loop_
_geom_bond_atom_site_label_1
_geom_bond_atom_site_label_2
_geom_bond_distance
_geom_bond_site_symmetry_2
_geom_bond_publ_flag
C1 N1 1.324(3) . ?
C1 N2 1.356(3) . ?
C1 C2 1.490(3) . ?
C2 H2A 0.9600 . ?
C2 H2B 0.9600 . ?
C2 H2C 0.9600 . ?
N1 N1 1.387(4) 14_464 ?
N1 Cu1 1.9582(18) . ?
N2 C1 1.356(3) 14_464 ?
N2 Cu1 2.071(2) 12_655 ?
Cu1 N1 1.9582(18) 5 ?
Cu1 N2 2.071(2) 11_465 ?
